data_2232725
loop_
_publ_author_name
'Fun, Hoong-Kun'
'Arshad, Suhana'
'Samshuddin, S.'
'Narayana, B.'
'Sarojini, B. K.'

_publ_section_title
;
 5-(4,4''-Difluoro-5'-hydroxy-1,1':3',1''-terphenyl-4'-yl)-3-(morpholin-4-ylmethyl)-1,3,4-oxadiazole-2(3<i>H</i>)-thione
;
_journal_coeditor_code HB6502
_journal_issue 12
_journal_name_full 'Acta Crystallographica Section E'
_journal_page_first o3372
_journal_paper_doi 10.1107/S1600536811048471
_journal_volume 67
_journal_year 2011
_chemical_formula_iupac 'C25 H21 F2 N3 O3 S'
_chemical_formula_moiety 'C25 H21 F2 N3 O3 S'
_chemical_formula_sum 'C25 H21 F2 N3 O3 S'
_chemical_formula_weight 481.51
_chemical_name_systematic
;
5-(4,4''-Difluoro-5'-hydroxy-1,1':3',1''-terphenyl-4'-yl)-3-(morpholin-4-
ylmethyl)-1,3,4-oxadiazole-2(3<i>H</i>)-thione
;
_space_group_IT_number 15
_symmetry_cell_setting monoclinic
_symmetry_space_group_name_Hall '-C 2yc'
_symmetry_space_group_name_H-M 'C 1 2/c 1'
_atom_sites_solution_hydrogens geom
_atom_sites_solution_primary direct
_atom_sites_solution_secondary difmap
_audit_creation_method SHELXL-97
_cell_angle_alpha 90.00
_cell_angle_beta 94.202(2)
_cell_angle_gamma 90.00
_cell_formula_units_Z 8
_cell_length_a 16.0547(14)
_cell_length_b 11.4125(11)
_cell_length_c 25.364(2)
_cell_measurement_reflns_used 6002
_cell_measurement_temperature 296(2)
_cell_measurement_theta_max 27.27
_cell_measurement_theta_min 2.30
_cell_volume 4634.8(7)
_computing_cell_refinement 'SAINT (Bruker, 2009)'
_computing_data_collection 'APEX2 (Bruker, 2009)'
_computing_data_reduction 'SAINT (Bruker, 2009)'
_computing_molecular_graphics 'SHELXTL (Sheldrick, 2008)'
_computing_publication_material
;
SHELXTL (Sheldrick, 2008) and PLATON (Spek, 2009)
;
_computing_structure_refinement 'SHELXTL (Sheldrick, 2008)'
_computing_structure_solution 'SHELXTL (Sheldrick, 2008)'
_diffrn_ambient_temperature 296(2)
_diffrn_measured_fraction_theta_full 0.993
_diffrn_measured_fraction_theta_max 0.993
_diffrn_measurement_device_type
;
Bruker SMART APEXII DUO CCD area-detector
;
_diffrn_measurement_method '\f and \w scans'
_diffrn_radiation_monochromator graphite
_diffrn_radiation_source 'fine-focus sealed tube'
_diffrn_radiation_type MoK\a
_diffrn_radiation_wavelength 0.71073
_diffrn_reflns_av_R_equivalents 0.0288
_diffrn_reflns_av_sigmaI/netI 0.0305
_diffrn_reflns_limit_h_max 21
_diffrn_reflns_limit_h_min -20
_diffrn_reflns_limit_k_max 14
_diffrn_reflns_limit_k_min -15
_diffrn_reflns_limit_l_max 34
_diffrn_reflns_limit_l_min -34
_diffrn_reflns_number 23057
_diffrn_reflns_theta_full 29.09
_diffrn_reflns_theta_max 29.09
_diffrn_reflns_theta_min 1.61
_exptl_absorpt_coefficient_mu 0.188
_exptl_absorpt_correction_T_max 0.9685
_exptl_absorpt_correction_T_min 0.9155
_exptl_absorpt_correction_type multi-scan
_exptl_absorpt_process_details '(SADABS; Bruker, 2009)'
_exptl_crystal_colour colourless
_exptl_crystal_density_diffrn 1.380
_exptl_crystal_density_method 'not measured'
_exptl_crystal_description Block
_exptl_crystal_F_000 2000
_exptl_crystal_size_max 0.48
_exptl_crystal_size_mid 0.25
_exptl_crystal_size_min 0.17
_refine_diff_density_max 0.237
_refine_diff_density_min -0.238
_refine_ls_extinction_method none
_refine_ls_goodness_of_fit_ref 1.033
_refine_ls_hydrogen_treatment mixed
_refine_ls_matrix_type full
_refine_ls_number_parameters 311
_refine_ls_number_reflns 6182
_refine_ls_number_restraints 0
_refine_ls_restrained_S_all 1.033
_refine_ls_R_factor_all 0.0735
_refine_ls_R_factor_gt 0.0439
_refine_ls_shift/su_max 0.000
_refine_ls_shift/su_mean 0.000
_refine_ls_structure_factor_coef Fsqd
_refine_ls_weighting_details 'calc w=1/[\s^2^(Fo^2^)+(0.0688P)^2^+1.5310P] where P=(Fo^2^+2Fc^2^)/3'
_refine_ls_weighting_scheme calc
_refine_ls_wR_factor_gt 0.1246
_refine_ls_wR_factor_ref 0.1431
_reflns_number_gt 4139
_reflns_number_total 6182
_reflns_threshold_expression I>2\s(I)
_cod_data_source_file hb6502.cif
_cod_data_source_block I
_cod_original_cell_volume 4634.9(7)
_cod_original_sg_symbol_H-M 'C 2/c'
_cod_database_code 2232725
_cod_database_fobs_code 2232725

loop_
_symmetry_equiv_pos_as_xyz
'x, y, z'
'-x, y, -z+1/2'
'x+1/2, y+1/2, z'
'-x+1/2, y+1/2, -z+1/2'
'-x, -y, -z'
'x, -y, z-1/2'
'-x+1/2, -y+1/2, -z'
'x+1/2, -y+1/2, z-1/2'

loop_
_atom_site_type_symbol
_atom_site_label
_atom_site_fract_x
_atom_site_fract_y
_atom_site_fract_z
_atom_site_U_iso_or_equiv
_atom_site_adp_type
_atom_site_calc_flag
_atom_site_refinement_flags
_atom_site_occupancy
_atom_site_symmetry_multiplicity
S S1 0.15583(3) 0.82030(5) 0.44595(2) 0.06259(17) Uani d . 1 1
F F1 0.77333(9) 0.33903(13) 0.20221(6) 0.0943(5) Uani d . 1 1
F F2 0.46943(11) 1.25156(10) 0.31200(6) 0.1043(5) Uani d . 1 1
O O1 0.29532(7) 0.74319(10) 0.40602(4) 0.0469(3) Uani d . 1 1
O O2 0.38526(11) 1.29292(12) 0.42547(7) 0.0812(5) Uani d . 1 1
O O3 0.39200(10) 0.53070(12) 0.41580(6) 0.0697(5) Uani d . 1 1
N N1 0.39553(9) 0.85596(11) 0.44436(5) 0.0439(3) Uani d . 1 1
N N2 0.31768(8) 0.88887(11) 0.45963(5) 0.0420(3) Uani d . 1 1
N N3 0.32987(9) 1.09806(11) 0.48147(6) 0.0462(3) Uani d . 1 1
C C1 0.64272(12) 0.56922(18) 0.24724(7) 0.0583(5) Uani d . 1 1
H H1A 0.6243 0.6433 0.2366 0.070 Uiso calc R 1 1
C C2 0.69619(13) 0.5084(2) 0.21659(8) 0.0673(6) Uani d . 1 1
H H2A 0.7141 0.5411 0.1858 0.081 Uiso calc R 1 1
C C3 0.72171(12) 0.4003(2) 0.23261(8) 0.0616(5) Uani d . 1 1
C C4 0.69747(13) 0.34894(18) 0.27745(9) 0.0635(5) Uani d . 1 1
H H4A 0.7161 0.2744 0.2873 0.076 Uiso calc R 1 1
C C5 0.64462(12) 0.41028(16) 0.30795(8) 0.0569(5) Uani d . 1 1
H H5A 0.6277 0.3764 0.3388 0.068 Uiso calc R 1 1
C C6 0.61605(10) 0.52180(14) 0.29362(6) 0.0456(4) Uani d . 1 1
C C7 0.55723(10) 0.58586(14) 0.32581(6) 0.0451(4) Uani d . 1 1
C C8 0.50339(11) 0.52572(14) 0.35719(7) 0.0504(4) Uani d . 1 1
H H8A 0.5062 0.4445 0.3594 0.061 Uiso calc R 1 1
C C9 0.44575(11) 0.58574(14) 0.38513(7) 0.0498(4) Uani d . 1 1
C C10 0.43949(10) 0.70772(13) 0.38186(6) 0.0432(4) Uani d . 1 1
C C11 0.49340(10) 0.76946(13) 0.35017(6) 0.0428(4) Uani d . 1 1
C C12 0.55155(11) 0.70777(14) 0.32334(7) 0.0473(4) Uani d . 1 1
H H12A 0.5878 0.7488 0.3031 0.057 Uiso calc R 1 1
C C13 0.48645(11) 0.89862(13) 0.34198(6) 0.0442(4) Uani d . 1 1
C C14 0.41390(13) 0.94776(16) 0.31948(8) 0.0605(5) Uani d . 1 1
H H14A 0.3680 0.8998 0.3111 0.073 Uiso calc R 1 1
C C15 0.40759(16) 1.06664(18) 0.30901(9) 0.0715(6) Uani d . 1 1
H H15A 0.3585 1.0987 0.2935 0.086 Uiso calc R 1 1
C C16 0.47502(17) 1.13499(16) 0.32200(9) 0.0669(6) Uani d . 1 1
C C17 0.54758(16) 1.09168(18) 0.34457(10) 0.0725(6) Uani d . 1 1
H H17A 0.5925 1.1412 0.3533 0.087 Uiso calc R 1 1
C C18 0.55406(13) 0.97158(16) 0.35447(8) 0.0591(5) Uani d . 1 1
H H18A 0.6038 0.9405 0.3695 0.071 Uiso calc R 1 1
C C19 0.37959(10) 0.77082(13) 0.41218(6) 0.0410(3) Uani d . 1 1
C C20 0.25662(11) 0.82095(14) 0.43819(6) 0.0434(4) Uani d . 1 1
C C21 0.30977(12) 0.98278(14) 0.49890(7) 0.0497(4) Uani d . 1 1
H H21A 0.2528 0.9833 0.5093 0.060 Uiso calc R 1 1
H H21B 0.3460 0.9643 0.5301 0.060 Uiso calc R 1 1
C C22 0.28404(13) 1.13579(17) 0.43316(8) 0.0602(5) Uani d . 1 1
H H22A 0.2249 1.1204 0.4352 0.072 Uiso calc R 1 1
H H22B 0.3030 1.0927 0.4033 0.072 Uiso calc R 1 1
C C23 0.29823(15) 1.26587(18) 0.42564(9) 0.0719(6) Uani d . 1 1
H H23A 0.2698 1.2908 0.3925 0.086 Uiso calc R 1 1
H H23B 0.2744 1.3088 0.4539 0.086 Uiso calc R 1 1
C C24 0.42904(15) 1.25413(18) 0.47370(12) 0.0814(7) Uani d . 1 1
H H24A 0.4074 1.2946 0.5034 0.098 Uiso calc R 1 1
H H24B 0.4879 1.2729 0.4731 0.098 Uiso calc R 1 1
C C25 0.41867(12) 1.12362(16) 0.48025(10) 0.0644(5) Uani d . 1 1
H H25A 0.4414 1.0825 0.4510 0.077 Uiso calc R 1 1
H H25B 0.4484 1.0978 0.5129 0.077 Uiso calc R 1 1
H H1O3 0.3975(15) 0.462(2) 0.4167(10) 0.085(8) Uiso d . 1 1

loop_
_atom_site_aniso_label
_atom_site_aniso_U_11
_atom_site_aniso_U_22
_atom_site_aniso_U_33
_atom_site_aniso_U_12
_atom_site_aniso_U_13
_atom_site_aniso_U_23
S1 0.0450(3) 0.0795(4) 0.0650(3) -0.0045(2) 0.0151(2) 0.0078(2)
F1 0.0814(9) 0.1175(12) 0.0876(9) 0.0413(8) 0.0312(7) -0.0178(8)
F2 0.1615(16) 0.0372(6) 0.1162(11) -0.0069(7) 0.0247(11) 0.0151(7)
O1 0.0495(7) 0.0439(6) 0.0489(6) -0.0027(5) 0.0138(5) -0.0051(5)
O2 0.0963(12) 0.0428(7) 0.1116(12) 0.0026(7) 0.0566(10) 0.0151(8)
O3 0.0916(11) 0.0357(7) 0.0894(10) -0.0003(7) 0.0576(9) 0.0079(6)
N1 0.0444(7) 0.0367(7) 0.0522(7) -0.0046(5) 0.0149(6) -0.0034(6)
N2 0.0448(8) 0.0333(6) 0.0500(7) -0.0026(5) 0.0170(6) -0.0023(5)
N3 0.0476(8) 0.0344(7) 0.0585(8) 0.0001(6) 0.0167(6) -0.0009(6)
C1 0.0570(11) 0.0596(11) 0.0609(10) 0.0109(9) 0.0209(9) 0.0060(9)
C2 0.0602(13) 0.0873(15) 0.0574(10) 0.0148(11) 0.0241(9) 0.0043(10)
C3 0.0450(10) 0.0789(14) 0.0621(11) 0.0153(9) 0.0114(8) -0.0157(10)
C4 0.0587(12) 0.0581(11) 0.0748(13) 0.0153(9) 0.0117(10) -0.0077(10)
C5 0.0599(11) 0.0527(10) 0.0597(10) 0.0059(8) 0.0163(9) 0.0002(8)
C6 0.0416(9) 0.0453(9) 0.0509(8) 0.0004(7) 0.0105(7) -0.0044(7)
C7 0.0450(9) 0.0416(8) 0.0501(8) -0.0016(7) 0.0129(7) -0.0034(7)
C8 0.0615(11) 0.0322(8) 0.0603(10) 0.0012(7) 0.0230(8) 0.0000(7)
C9 0.0603(11) 0.0364(8) 0.0557(9) -0.0037(7) 0.0249(8) 0.0004(7)
C10 0.0481(9) 0.0341(8) 0.0492(8) -0.0036(6) 0.0165(7) -0.0048(6)
C11 0.0440(9) 0.0343(8) 0.0513(8) -0.0074(6) 0.0123(7) -0.0036(6)
C12 0.0454(9) 0.0416(8) 0.0569(9) -0.0088(7) 0.0179(8) -0.0020(7)
C13 0.0510(10) 0.0348(8) 0.0488(8) -0.0092(7) 0.0174(7) -0.0038(6)
C14 0.0619(12) 0.0458(10) 0.0732(12) -0.0109(9) 0.0013(10) 0.0040(9)
C15 0.0857(16) 0.0513(11) 0.0769(13) 0.0032(11) 0.0012(12) 0.0133(10)
C16 0.0993(17) 0.0350(9) 0.0689(12) -0.0083(10) 0.0234(12) 0.0032(8)
C17 0.0840(16) 0.0447(11) 0.0906(15) -0.0277(11) 0.0186(13) -0.0078(10)
C18 0.0573(11) 0.0458(10) 0.0753(12) -0.0151(8) 0.0122(9) -0.0045(9)
C19 0.0456(9) 0.0325(7) 0.0464(8) -0.0056(6) 0.0137(7) 0.0005(6)
C20 0.0472(9) 0.0408(8) 0.0434(8) -0.0030(7) 0.0127(7) 0.0057(6)
C21 0.0621(11) 0.0389(8) 0.0509(9) -0.0035(7) 0.0232(8) -0.0050(7)
C22 0.0640(12) 0.0498(10) 0.0677(12) 0.0024(9) 0.0110(10) 0.0033(9)
C23 0.0871(16) 0.0531(11) 0.0778(13) 0.0152(11) 0.0208(12) 0.0155(10)
C24 0.0629(13) 0.0455(11) 0.139(2) -0.0091(9) 0.0271(15) 0.0061(13)
C25 0.0505(11) 0.0415(10) 0.1024(16) -0.0016(8) 0.0153(10) 0.0027(10)

loop_
_atom_type_symbol
_atom_type_description
_atom_type_scat_dispersion_real
_atom_type_scat_dispersion_imag
_atom_type_scat_source
C C 0.0033 0.0016 'International Tables Vol C Tables 4.2.6.8 and 6.1.1.4'
H H 0.0000 0.0000 'International Tables Vol C Tables 4.2.6.8 and 6.1.1.4'
N N 0.0061 0.0033 'International Tables Vol C Tables 4.2.6.8 and 6.1.1.4'
O O 0.0106 0.0060 'International Tables Vol C Tables 4.2.6.8 and 6.1.1.4'
F F 0.0171 0.0103 'International Tables Vol C Tables 4.2.6.8 and 6.1.1.4'
S S 0.1246 0.1234 'International Tables Vol C Tables 4.2.6.8 and 6.1.1.4'

loop_
_geom_angle_atom_site_label_1
_geom_angle_atom_site_label_2
_geom_angle_atom_site_label_3
_geom_angle
C20 O1 C19 105.32(12)
C23 O2 C24 110.36(15)
C9 O3 H1O3 113.7(18)
C19 N1 N2 103.95(13)
C20 N2 N1 112.27(12)
C20 N2 C21 126.91(14)
N1 N2 C21 120.62(13)
C21 N3 C22 114.98(15)
C21 N3 C25 115.67(14)
C22 N3 C25 111.09(15)
C2 C1 C6 121.44(18)
C2 C1 H1A 119.3
C6 C1 H1A 119.3
C3 C2 C1 118.32(18)
C3 C2 H2A 120.8
C1 C2 H2A 120.8
C2 C3 C4 123.01(17)
C2 C3 F1 118.72(18)
C4 C3 F1 118.27(19)
C3 C4 C5 118.36(19)
C3 C4 H4A 120.8
C5 C4 H4A 120.8
C4 C5 C6 121.45(17)
C4 C5 H5A 119.3
C6 C5 H5A 119.3
C1 C6 C5 117.43(15)
C1 C6 C7 121.40(15)
C5 C6 C7 121.14(15)
C12 C7 C8 118.31(14)
C12 C7 C6 120.54(14)
C8 C7 C6 121.07(14)
C9 C8 C7 120.80(15)
C9 C8 H8A 119.6
C7 C8 H8A 119.6
O3 C9 C8 122.70(15)
O3 C9 C10 116.67(14)
C8 C9 C10 120.62(14)
C9 C10 C11 119.10(14)
C9 C10 C19 120.39(13)
C11 C10 C19 120.48(14)
C12 C11 C10 119.26(14)
C12 C11 C13 118.65(13)
C10 C11 C13 121.99(13)
C11 C12 C7 121.89(14)
C11 C12 H12A 119.1
C7 C12 H12A 119.1
C14 C13 C18 118.30(16)
C14 C13 C11 120.80(15)
C18 C13 C11 120.83(17)
C13 C14 C15 121.73(19)
C13 C14 H14A 119.1
C15 C14 H14A 119.1
C16 C15 C14 118.1(2)
C16 C15 H15A 120.9
C14 C15 H15A 120.9
C17 C16 C15 122.69(18)
C17 C16 F2 118.7(2)
C15 C16 F2 118.6(2)
C16 C17 C18 119.03(19)
C16 C17 H17A 120.5
C18 C17 H17A 120.5
C13 C18 C17 120.1(2)
C13 C18 H18A 119.9
C17 C18 H18A 119.9
N1 C19 O1 113.05(13)
N1 C19 C10 126.79(15)
O1 C19 C10 120.12(13)
N2 C20 O1 105.36(13)
N2 C20 S1 130.84(12)
O1 C20 S1 123.79(12)
N3 C21 N2 115.25(13)
N3 C21 H21A 108.5
N2 C21 H21A 108.5
N3 C21 H21B 108.5
N2 C21 H21B 108.5
H21A C21 H21B 107.5
N3 C22 C23 109.02(18)
N3 C22 H22A 109.9
C23 C22 H22A 109.9
N3 C22 H22B 109.9
C23 C22 H22B 109.9
H22A C22 H22B 108.3
O2 C23 C22 111.55(16)
O2 C23 H23A 109.3
C22 C23 H23A 109.3
O2 C23 H23B 109.3
C22 C23 H23B 109.3
H23A C23 H23B 108.0
O2 C24 C25 110.3(2)
O2 C24 H24A 109.6
C25 C24 H24A 109.6
O2 C24 H24B 109.6
C25 C24 H24B 109.6
H24A C24 H24B 108.1
N3 C25 C24 108.40(16)
N3 C25 H25A 110.0
C24 C25 H25A 110.0
N3 C25 H25B 110.0
C24 C25 H25B 110.0
H25A C25 H25B 108.4

loop_
_geom_bond_atom_site_label_1
_geom_bond_atom_site_label_2
_geom_bond_distance
S1 C20 1.6445(17)
F1 C3 1.365(2)
F2 C16 1.356(2)
O1 C20 1.3834(18)
O1 C19 1.3868(19)
O2 C23 1.431(3)
O2 C24 1.436(3)
O3 C9 1.3577(18)
O3 H1O3 0.78(3)
N1 C19 1.283(2)
N1 N2 1.3871(18)
N2 C20 1.334(2)
N2 C21 1.4749(19)
N3 C21 1.432(2)
N3 C22 1.448(3)
N3 C25 1.458(2)
C1 C2 1.386(2)
C1 C6 1.391(2)
C1 H1A 0.9300
C2 C3 1.353(3)
C2 H2A 0.9300
C3 C4 1.362(3)
C4 C5 1.380(2)
C4 H4A 0.9300
C5 C6 1.392(2)
C5 H5A 0.9300
C6 C7 1.485(2)
C7 C12 1.395(2)
C7 C8 1.397(2)
C8 C9 1.387(2)
C8 H8A 0.9300
C9 C10 1.398(2)
C10 C11 1.412(2)
C10 C19 1.464(2)
C11 C12 1.387(2)
C11 C13 1.492(2)
C12 H12A 0.9300
C13 C14 1.378(3)
C13 C18 1.386(2)
C14 C15 1.385(3)
C14 H14A 0.9300
C15 C16 1.355(3)
C15 H15A 0.9300
C16 C17 1.353(3)
C17 C18 1.396(3)
C17 H17A 0.9300
C18 H18A 0.9300
C21 H21A 0.9700
C21 H21B 0.9700
C22 C23 1.516(3)
C22 H22A 0.9700
C22 H22B 0.9700
C23 H23A 0.9700
C23 H23B 0.9700
C24 C25 1.509(3)
C24 H24A 0.9700
C24 H24B 0.9700
C25 H25A 0.9700
C25 H25B 0.9700

loop_
_geom_hbond_atom_site_label_D
_geom_hbond_atom_site_label_H
_geom_hbond_atom_site_label_A
_geom_hbond_site_symmetry_A
_geom_hbond_distance_DH
_geom_hbond_distance_HA
_geom_hbond_distance_DA
_geom_hbond_angle_DHA
_geom_hbond_publ_flag
O3 H1O3 O2 1_545 0.79(2) 1.95(2) 2.728(2) 167(2) yes
C5 H5A S1 3_545 0.93 2.80 3.639(2) 151 yes
C12 H12A F1 4_655 0.93 2.47 3.292(2) 148 yes
C23 H23A F1 2_665 0.97 2.51 3.462(3) 167 yes
C1 H1A Cg1 2_655 0.93 2.91 3.414(2) 115 yes

loop_
_geom_torsion_atom_site_label_1
_geom_torsion_atom_site_label_2
_geom_torsion_atom_site_label_3
_geom_torsion_atom_site_label_4
_geom_torsion
C19 N1 N2 C20 2.31(17)
C19 N1 N2 C21 177.47(14)
C6 C1 C2 C3 0.5(3)
C1 C2 C3 C4 -0.2(3)
C1 C2 C3 F1 178.97(19)
C2 C3 C4 C5 -0.2(3)
F1 C3 C4 C5 -179.36(19)
C3 C4 C5 C6 0.2(3)
C2 C1 C6 C5 -0.5(3)
C2 C1 C6 C7 -178.59(18)
C4 C5 C6 C1 0.1(3)
C4 C5 C6 C7 178.19(18)
C1 C6 C7 C12 -24.7(3)
C5 C6 C7 C12 157.23(18)
C1 C6 C7 C8 152.03(18)
C5 C6 C7 C8 -26.0(3)
C12 C7 C8 C9 0.0(3)
C6 C7 C8 C9 -176.80(17)
C7 C8 C9 O3 179.61(18)
C7 C8 C9 C10 0.9(3)
O3 C9 C10 C11 -179.50(17)
C8 C9 C10 C11 -0.8(3)
O3 C9 C10 C19 2.4(3)
C8 C9 C10 C19 -178.88(17)
C9 C10 C11 C12 -0.4(3)
C19 C10 C11 C12 177.73(16)
C9 C10 C11 C13 175.85(17)
C19 C10 C11 C13 -6.0(3)
C10 C11 C12 C7 1.4(3)
C13 C11 C12 C7 -174.96(17)
C8 C7 C12 C11 -1.2(3)
C6 C7 C12 C11 175.63(16)
C12 C11 C13 C14 116.54(19)
C10 C11 C13 C14 -59.7(2)
C12 C11 C13 C18 -60.4(2)
C10 C11 C13 C18 123.36(18)
C18 C13 C14 C15 0.4(3)
C11 C13 C14 C15 -176.60(18)
C13 C14 C15 C16 -0.6(3)
C14 C15 C16 C17 0.1(3)
C14 C15 C16 F2 -179.89(19)
C15 C16 C17 C18 0.7(3)
F2 C16 C17 C18 -179.34(19)
C14 C13 C18 C17 0.4(3)
C11 C13 C18 C17 177.39(17)
C16 C17 C18 C13 -0.9(3)
N2 N1 C19 O1 -1.38(17)
N2 N1 C19 C10 176.19(14)
C20 O1 C19 N1 0.08(17)
C20 O1 C19 C10 -177.68(13)
C9 C10 C19 N1 125.76(19)
C11 C10 C19 N1 -52.3(2)
C9 C10 C19 O1 -56.8(2)
C11 C10 C19 O1 125.07(16)
N1 N2 C20 O1 -2.28(16)
C21 N2 C20 O1 -177.07(14)
N1 N2 C20 S1 176.89(12)
C21 N2 C20 S1 2.1(2)
C19 O1 C20 N2 1.33(15)
C19 O1 C20 S1 -177.92(12)
C22 N3 C21 N2 54.9(2)
C25 N3 C21 N2 -76.8(2)
C20 N2 C21 N3 -116.90(18)
N1 N2 C21 N3 68.7(2)
C21 N3 C22 C23 168.57(15)
C25 N3 C22 C23 -57.65(19)
C24 O2 C23 C22 -57.5(2)
N3 C22 C23 O2 56.2(2)
C23 O2 C24 C25 59.3(2)
C21 N3 C25 C24 -166.88(18)
C22 N3 C25 C24 59.7(2)
O2 C24 C25 N3 -59.7(2)

loop_
_cod_related_entry_id
_cod_related_entry_database
_cod_related_entry_code
1 ChemSpider 30657227
